data_1527424
loop_
_publ_author_name
'Gnehm, C.'
'Niggli, A.'

_publ_section_title
;
 Crystal Structures in the System Zn-In-S
;
_journal_name_full 'Journal of Solid State Chemistry'
_journal_page_first 118
_journal_page_last 125
_journal_volume 5
_journal_year 1972
_chemical_formula_sum 'In1.53 S8 Zn4.1'
_chemical_name_systematic 'Zn4.10 In1.53 S8'
_space_group_IT_number 156
_symmetry_space_group_name_Hall 'P 3 -2"'
_symmetry_space_group_name_H-M 'P 3 m 1'
_cell_angle_alpha 90
_cell_angle_beta 90
_cell_angle_gamma 120
_cell_formula_units_Z 1
_cell_length_a 3.857
_cell_length_b 3.857
_cell_length_c 24.961
_cell_volume 321.582
_citation_journal_id_ASTM JSSCBI
_cod_data_source_file Gnehm_JSSCBI_1972_1986.cif
_cod_data_source_block In1.53S8Zn4.1
_cod_original_cell_volume 321.5822
_cod_database_code 1527424

loop_
_symmetry_equiv_pos_as_xyz
x,y,z
-y,x-y,z
-x+y,-x,z
-y,-x,z
x,x-y,z
-x+y,y,z

loop_
_atom_site_label
_atom_site_type_symbol
_atom_site_fract_x
_atom_site_fract_y
_atom_site_fract_z
_atom_site_occupancy
_atom_site_U_iso_or_equiv
Zn2 Zn+2 0 0 0.156 0.58 0.0
In4 In+3 0 0 0.834 0.4 0.0
Zn4 Zn+2 0 0 0.41 0.38 0.0
S4 S-2 0.6667 0.3333 0.378 1 0.0
Zn3 Zn+2 0.6667 0.3333 0.2864 1 0.0
S5 S-2 0 0 0.5042 1 0.0
Zn5 Zn+2 0.6667 0.3333 0.534 0.5 0.0
Zn6 Zn+2 0 0 0.834 0.6 0.0
S2 S-2 0.6667 0.3333 0.125 1 0.0
S7 S-2 0 0 0.736 1 0.0
S8 S-2 0.3333 0.6667 0.879 1 0.0
S6 S-2 0.6667 0.3333 0.62 1 0.0
Zn1 Zn+2 0.6667 0.3333 0.035 0.45 0.0
S1 S-2 0 0 0 1 0.0
In1 In+3 0 0 0.156 0.42 0.0
In2 In+3 0 0 0.41 0.62 0.0
S3 S-2 0 0 0.251 1 0.0
In3 In+3 0.3333 0.6667 0.6862 0.092 0.0
Zn7 Zn+2 0.3333 0.6667 0.975 0.59 0.0
